data_1519822
loop_
_publ_author_name
'Kilic, A.'
'Besli, S.'
'Coles, Simon J.'
'Hursthouse, Michael B.'

_publ_section_title
;
 C11H22Cl4N3O2P3
;
_journal_name_full 'Crystal Structure Report Archive'
_journal_page_first 324
_journal_year 2007
_chemical_formula_sum 'C11 H22 Cl4 N3 O2 P3'
_chemical_formula_weight 463.03
_space_group_IT_number 14
_symmetry_cell_setting monoclinic
_symmetry_space_group_name_Hall '-P 2ybc'
_symmetry_space_group_name_H-M 'P 1 21/c 1'
_atom_sites_solution_hydrogens geom
_atom_sites_solution_primary direct
_atom_sites_solution_secondary difmap
_cell_angle_alpha 90.00
_cell_angle_beta 101.5850(10)
_cell_angle_gamma 90.00
_cell_formula_units_Z 4
_cell_length_a 10.6315(2)
_cell_length_b 12.0869(2)
_cell_length_c 15.6257(3)
_cell_measurement_reflns_used 35534
_cell_measurement_temperature 120(2)
_cell_measurement_theta_max 27.48
_cell_measurement_theta_min 2.91
_cell_volume 1967.03(6)
_computing_cell_refinement 'DENZO, COLLECT'
_computing_data_reduction 'DENZO, COLLECT'
_computing_molecular_graphics 'PLATON (Spek, 2003)'
_computing_structure_refinement 'SHELXL-97 (Sheldrick, 1997)'
_computing_structure_solution 'SHELXS-97 (Sheldrick, 1997)'
_diffrn_ambient_temperature 120(2)
_diffrn_detector_area_resol_mean 9.091
_diffrn_measured_fraction_theta_full 0.998
_diffrn_measured_fraction_theta_max 0.998
_diffrn_measurement_device_type 'Bruker-Nonius KappaCCD Area Detector'
_diffrn_measurement_method '\f and \w scans'
_diffrn_radiation_monochromator graphite
_diffrn_radiation_source 'Bruker-Nonius FR591 rotating anode'
_diffrn_radiation_type MoK\a
_diffrn_radiation_wavelength 0.71073
_diffrn_reflns_av_R_equivalents 0.0403
_diffrn_reflns_av_sigmaI/netI 0.0306
_diffrn_reflns_limit_h_max 13
_diffrn_reflns_limit_h_min -13
_diffrn_reflns_limit_k_max 15
_diffrn_reflns_limit_k_min -15
_diffrn_reflns_limit_l_max 20
_diffrn_reflns_limit_l_min -20
_diffrn_reflns_number 25240
_diffrn_reflns_theta_full 27.50
_diffrn_reflns_theta_max 27.50
_diffrn_reflns_theta_min 2.97
_exptl_absorpt_coefficient_mu 0.855
_exptl_absorpt_correction_T_max 0.8824
_exptl_absorpt_correction_T_min 0.6279
_exptl_absorpt_correction_type multi-scan
_exptl_absorpt_process_details 'SADABS V2.10 (Sheldrick, G.M., 2003)'
_exptl_crystal_colour colourless
_exptl_crystal_density_diffrn 1.564
_exptl_crystal_density_method 'not measured'
_exptl_crystal_description rod
_exptl_crystal_F_000 952
_exptl_crystal_size_max 0.60
_exptl_crystal_size_mid 0.15
_exptl_crystal_size_min 0.15
_refine_diff_density_max 0.361
_refine_diff_density_min -0.420
_refine_diff_density_rms 0.066
_refine_ls_extinction_method none
_refine_ls_goodness_of_fit_ref 1.037
_refine_ls_hydrogen_treatment constr
_refine_ls_matrix_type full
_refine_ls_number_parameters 210
_refine_ls_number_reflns 4512
_refine_ls_number_restraints 0
_refine_ls_restrained_S_all 1.037
_refine_ls_R_factor_all 0.0360
_refine_ls_R_factor_gt 0.0284
_refine_ls_shift/su_max 0.001
_refine_ls_shift/su_mean 0.000
_refine_ls_structure_factor_coef Fsqd
_refine_ls_weighting_details 'calc w=1/[\s^2^(Fo^2^)+(0.0269P)^2^+1.5946P] where P=(Fo^2^+2Fc^2^)/3'
_refine_ls_weighting_scheme calc
_refine_ls_wR_factor_gt 0.0667
_refine_ls_wR_factor_ref 0.0705
_reflns_number_gt 3904
_reflns_number_total 4512
_reflns_threshold_expression >2sigma(I)
_cod_data_source_file eCrystal-324.cif
_cod_data_source_block 2007src0657
_cod_depositor_comments
;
Citation :
Kilic, A. and Besli, S and Coles, Simon J. and Hursthouse, Michael B. (2007)
University of Southampton, Crystal Structure Report Archive. 
(doi:10.5258/ecrystals/324)

More at:
http://ecrystals.chem.soton.ac.uk/324/

The following automatic conversions were performed:

'_symmetry_cell_setting' value 'Monoclinic' changed to 'monoclinic'
according to the built-in table from CIF Core dictionary named
'cif_core.dic' version 2.4.1 from 2010-06-29.

Automatic conversion script
Id: cif_fix_values 3392 2015-05-12 13:50:21Z andrius 
;
_cod_original_sg_symbol_H-M P2(1)/c
_cod_database_code 1519822

loop_
_symmetry_equiv_pos_as_xyz
'x, y, z'
'-x, y+1/2, -z+1/2'
'-x, -y, -z'
'x, -y-1/2, z-1/2'

loop_
_atom_site_label
_atom_site_type_symbol
_atom_site_fract_x
_atom_site_fract_y
_atom_site_fract_z
_atom_site_U_iso_or_equiv
_atom_site_adp_type
_atom_site_occupancy
_atom_site_symmetry_multiplicity
_atom_site_calc_flag
_atom_site_refinement_flags
_atom_site_disorder_assembly
_atom_site_disorder_group
C1 C 0.10804(16) 1.00681(14) -0.14930(11) 0.0167(3) Uani 1 1 d . . .
H1A H 0.0408 1.0266 -0.1164 0.020 Uiso 1 1 calc R . .
H1B H 0.1002 1.0581 -0.1995 0.020 Uiso 1 1 calc R . .
C2 C 0.24075(16) 1.02216(14) -0.08961(11) 0.0154(3) Uani 1 1 d . . .
C3 C 0.24637(16) 0.97777(14) 0.00345(11) 0.0165(3) Uani 1 1 d . . .
H3A H 0.3196 1.0129 0.0433 0.020 Uiso 1 1 calc R . .
H3B H 0.1669 0.9998 0.0228 0.020 Uiso 1 1 calc R . .
C4 C 0.34693(16) 0.96850(15) -0.12946(11) 0.0172(3) Uani 1 1 d . . .
H4A H 0.4306 0.9832 -0.0902 0.021 Uiso 1 1 calc R . .
H4B H 0.3336 0.8874 -0.1310 0.021 Uiso 1 1 calc R . .
C5 C 0.35492(18) 1.00722(17) -0.22147(12) 0.0250(4) Uani 1 1 d . . .
H5A H 0.3596 1.0890 -0.2221 0.030 Uiso 1 1 calc R . .
H5B H 0.2759 0.9846 -0.2628 0.030 Uiso 1 1 calc R . .
C6 C 0.47188(18) 0.95936(18) -0.25210(13) 0.0274(4) Uani 1 1 d . . .
H6A H 0.4780 0.9942 -0.3085 0.033 Uiso 1 1 calc R . .
H6B H 0.5502 0.9795 -0.2091 0.033 Uiso 1 1 calc R . .
C7 C 0.4689(2) 0.8347(2) -0.26365(16) 0.0375(5) Uani 1 1 d . . .
H7A H 0.4686 0.7991 -0.2074 0.056 Uiso 1 1 calc R . .
H7B H 0.5449 0.8109 -0.2854 0.056 Uiso 1 1 calc R . .
H7C H 0.3913 0.8135 -0.3057 0.056 Uiso 1 1 calc R . .
C8 C 0.25559(17) 1.15020(14) -0.07934(12) 0.0193(4) Uani 1 1 d . . .
H8A H 0.2297 1.1840 -0.1380 0.023 Uiso 1 1 calc R . .
H8B H 0.1944 1.1763 -0.0437 0.023 Uiso 1 1 calc R . .
C9 C 0.38915(19) 1.19415(16) -0.03793(14) 0.0276(4) Uani 1 1 d . . .
H9A H 0.4503 1.1740 -0.0755 0.033 Uiso 1 1 calc R . .
H9B H 0.4184 1.1583 0.0196 0.033 Uiso 1 1 calc R . .
C10 C 0.3906(2) 1.32014(16) -0.02565(15) 0.0329(5) Uani 1 1 d . . .
H10A H 0.4808 1.3460 -0.0135 0.039 Uiso 1 1 calc R . .
H10B H 0.3465 1.3550 -0.0809 0.039 Uiso 1 1 calc R . .
C11 C 0.3268(3) 1.35868(19) 0.04763(15) 0.0451(6) Uani 1 1 d . . .
H11A H 0.2381 1.3316 0.0372 0.068 Uiso 1 1 calc R . .
H11B H 0.3268 1.4397 0.0496 0.068 Uiso 1 1 calc R . .
H11C H 0.3741 1.3296 0.1034 0.068 Uiso 1 1 calc R . .
N1 N 0.01281(13) 0.83235(12) -0.03924(9) 0.0142(3) Uani 1 1 d . . .
N2 N 0.17756(14) 0.65826(12) -0.00851(9) 0.0171(3) Uani 1 1 d . . .
N3 N 0.02951(14) 0.69010(12) -0.17147(9) 0.0184(3) Uani 1 1 d . . .
O1 O 0.08572(11) 0.89321(10) -0.18222(7) 0.0164(2) Uani 1 1 d . . .
O2 O 0.26032(11) 0.85713(9) 0.01101(8) 0.0155(2) Uani 1 1 d . . .
P1 P -0.00058(4) 0.81129(4) -0.14145(3) 0.01399(10) Uani 1 1 d . . .
P2 P 0.14228(4) 0.78057(3) 0.01584(3) 0.01284(10) Uani 1 1 d . . .
P3 P 0.12835(4) 0.61674(4) -0.10552(3) 0.01548(10) Uani 1 1 d . . .
Cl1 Cl -0.18119(4) 0.84842(4) -0.19758(3) 0.02218(10) Uani 1 1 d . . .
Cl2 Cl 0.12622(4) 0.78054(3) 0.14060(3) 0.01803(10) Uani 1 1 d . . .
Cl3 Cl 0.28286(4) 0.58760(4) -0.15813(3) 0.02384(11) Uani 1 1 d . . .
Cl4 Cl 0.05334(5) 0.46594(4) -0.10465(3) 0.02502(11) Uani 1 1 d . . .

loop_
_atom_site_aniso_label
_atom_site_aniso_U_11
_atom_site_aniso_U_22
_atom_site_aniso_U_33
_atom_site_aniso_U_23
_atom_site_aniso_U_13
_atom_site_aniso_U_12
C1 0.0168(8) 0.0161(8) 0.0171(8) 0.0029(6) 0.0027(7) 0.0022(7)
C2 0.0130(8) 0.0156(8) 0.0172(8) 0.0035(6) 0.0018(6) 0.0016(6)
C3 0.0171(8) 0.0141(8) 0.0179(8) 0.0007(6) 0.0025(7) 0.0001(7)
C4 0.0141(8) 0.0200(9) 0.0177(9) 0.0052(7) 0.0039(6) 0.0025(7)
C5 0.0217(9) 0.0321(10) 0.0230(10) 0.0107(8) 0.0086(8) 0.0048(8)
C6 0.0190(9) 0.0432(12) 0.0218(10) 0.0050(8) 0.0087(8) 0.0006(8)
C7 0.0270(11) 0.0472(14) 0.0411(13) -0.0114(10) 0.0137(9) 0.0014(10)
C8 0.0193(8) 0.0151(8) 0.0221(9) 0.0036(7) 0.0011(7) 0.0013(7)
C9 0.0222(10) 0.0178(9) 0.0397(12) 0.0060(8) -0.0013(8) -0.0031(8)
C10 0.0373(12) 0.0197(10) 0.0369(12) 0.0057(8) -0.0037(9) -0.0053(9)
C11 0.0684(17) 0.0285(12) 0.0304(12) -0.0026(9) -0.0088(11) -0.0011(11)
N1 0.0143(7) 0.0172(7) 0.0113(7) -0.0007(5) 0.0030(5) 0.0028(6)
N2 0.0224(7) 0.0148(7) 0.0132(7) -0.0008(5) 0.0014(6) 0.0032(6)
N3 0.0231(8) 0.0184(7) 0.0127(7) -0.0025(6) 0.0013(6) 0.0039(6)
O1 0.0173(6) 0.0197(6) 0.0125(6) -0.0002(5) 0.0036(5) 0.0000(5)
O2 0.0138(6) 0.0155(6) 0.0167(6) 0.0047(5) 0.0018(5) 0.0023(5)
P1 0.0131(2) 0.0175(2) 0.0109(2) -0.00038(16) 0.00137(15) 0.00183(16)
P2 0.0144(2) 0.0146(2) 0.0095(2) 0.00051(15) 0.00246(16) 0.00202(16)
P3 0.0200(2) 0.0144(2) 0.0127(2) -0.00103(16) 0.00492(17) 0.00153(17)
Cl1 0.0139(2) 0.0318(2) 0.0188(2) 0.00028(17) -0.00152(16) 0.00337(17)
Cl2 0.0232(2) 0.0215(2) 0.00990(19) 0.00077(15) 0.00442(15) 0.00248(17)
Cl3 0.0255(2) 0.0263(2) 0.0227(2) 0.00037(17) 0.01190(18) 0.00543(18)
Cl4 0.0354(3) 0.0181(2) 0.0221(2) -0.00144(17) 0.00700(19) -0.00642(19)

loop_
_atom_type_symbol
_atom_type_description
_atom_type_scat_dispersion_real
_atom_type_scat_dispersion_imag
_atom_type_scat_source
C C 0.0033 0.0016 'International Tables Vol C Tables 4.2.6.8 and 6.1.1.4'
H H 0.0000 0.0000 'International Tables Vol C Tables 4.2.6.8 and 6.1.1.4'
N N 0.0061 0.0033 'International Tables Vol C Tables 4.2.6.8 and 6.1.1.4'
O O 0.0106 0.0060 'International Tables Vol C Tables 4.2.6.8 and 6.1.1.4'
P P 0.1023 0.0942 'International Tables Vol C Tables 4.2.6.8 and 6.1.1.4'
Cl Cl 0.1484 0.1585 'International Tables Vol C Tables 4.2.6.8 and 6.1.1.4'

loop_
_geom_angle_atom_site_label_1
_geom_angle_atom_site_label_2
_geom_angle_atom_site_label_3
_geom_angle
_geom_angle_site_symmetry_1
_geom_angle_site_symmetry_3
O1 C1 C2 112.90(13) . .
C4 C2 C1 111.23(14) . .
C4 C2 C3 110.06(13) . .
C1 C2 C3 112.80(14) . .
C4 C2 C8 113.12(14) . .
C1 C2 C8 104.09(13) . .
C3 C2 C8 105.33(14) . .
O2 C3 C2 113.96(13) . .
C5 C4 C2 115.79(14) . .
C4 C5 C6 112.30(15) . .
C7 C6 C5 114.41(17) . .
C9 C8 C2 116.95(14) . .
C8 C9 C10 112.46(16) . .
C11 C10 C9 113.85(18) . .
P1 N1 P2 111.77(8) . .
P3 N2 P2 118.39(9) . .
P3 N3 P1 118.00(9) . .
C1 O1 P1 120.94(10) . .
C3 O2 P2 121.30(10) . .
O1 P1 N3 107.02(7) . .
O1 P1 N1 111.34(7) . .
N3 P1 N1 117.36(8) . .
O1 P1 Cl1 105.61(5) . .
N3 P1 Cl1 108.08(6) . .
N1 P1 Cl1 106.79(5) . .
O1 P1 P2 101.10(5) . .
N3 P1 P2 91.88(6) . .
N1 P1 P2 34.14(5) . .
Cl1 P1 P2 139.73(2) . .
O2 P2 N2 107.86(7) . .
O2 P2 N1 110.67(7) . .
N2 P2 N1 117.04(8) . .
O2 P2 Cl2 105.85(5) . .
N2 P2 Cl2 107.75(6) . .
N1 P2 Cl2 107.07(5) . .
O2 P2 P1 100.82(5) . .
N2 P2 P1 91.56(5) . .
N1 P2 P1 34.09(5) . .
Cl2 P2 P1 139.85(2) . .
N2 P3 N3 119.56(8) . .
N2 P3 Cl4 109.86(6) . .
N3 P3 Cl4 107.59(6) . .
N2 P3 Cl3 107.89(6) . .
N3 P3 Cl3 108.74(6) . .
Cl4 P3 Cl3 101.76(3) . .

loop_
_geom_bond_atom_site_label_1
_geom_bond_atom_site_label_2
_geom_bond_distance
_geom_bond_site_symmetry_2
C1 O1 1.469(2) .
C1 C2 1.538(2) .
C2 C4 1.538(2) .
C2 C3 1.540(2) .
C2 C8 1.561(2) .
C3 O2 1.468(2) .
C4 C5 1.530(2) .
C5 C6 1.533(3) .
C6 C7 1.517(3) .
C8 C9 1.532(3) .
C9 C10 1.535(3) .
C10 C11 1.517(3) .
N1 P1 1.5952(14) .
N1 P2 1.5973(14) .
N2 P3 1.5827(15) .
N2 P2 1.5900(14) .
N3 P3 1.5867(15) .
N3 P1 1.5901(15) .
O1 P1 1.5694(12) .
O2 P2 1.5732(12) .
P1 Cl1 1.9953(6) .
P1 P2 2.6431(6) .
P2 Cl2 1.9909(6) .
P3 Cl4 1.9907(6) .
P3 Cl3 2.0102(6) .
